data_7054627
loop_
_publ_author_name
'Kumar, Sushil'
'Jha, Rajeev Ranjan'
'Yadav, Sunil'
'Gupta, Rajeev'

_publ_section_title
;
 Pd(ii) complexes with amide-based macrocycles: syntheses, properties and
 applications in cross-coupling reactions
;
_journal_issue 3
_journal_name_full 'New J. Chem.'
_journal_page_first 2042
_journal_paper_doi 10.1039/C4NJ01300J
_journal_volume 39
_journal_year 2015
_chemical_formula_sum 'C15 H18 Cl2 N4 O2 Pd'
_chemical_formula_weight 463.63
_chemical_name_systematic
;
?
;
_space_group_IT_number 2
_symmetry_space_group_name_Hall '-P 1'
_symmetry_space_group_name_H-M 'P -1'
_atom_sites_solution_hydrogens geom
_atom_sites_solution_primary direct
_atom_sites_solution_secondary difmap
_audit_creation_method SHELXL-97
_audit_update_record
;
2011-10-16 deposited with the CCDC.
2015-01-08 downloaded from the CCDC.
;
_cell_angle_alpha 104.009(3)
_cell_angle_beta 99.865(2)
_cell_angle_gamma 110.767(3)
_cell_formula_units_Z 2
_cell_length_a 9.8262(3)
_cell_length_b 9.8965(3)
_cell_length_c 9.9887(3)
_cell_measurement_temperature 293(2)
_cell_volume 845.09(5)
_computing_structure_refinement 'SHELXL-97 (Sheldrick, 1997)'
_diffrn_ambient_temperature 293(2)
_diffrn_measured_fraction_theta_full 0.999
_diffrn_measured_fraction_theta_max 0.999
_diffrn_radiation_monochromator graphite
_diffrn_radiation_source 'fine-focus sealed tube'
_diffrn_radiation_type CuK\a
_diffrn_radiation_wavelength 1.54180
_diffrn_reflns_av_R_equivalents 0.0619
_diffrn_reflns_av_sigmaI/netI 0.0410
_diffrn_reflns_limit_h_max 11
_diffrn_reflns_limit_h_min -11
_diffrn_reflns_limit_k_max 11
_diffrn_reflns_limit_k_min -11
_diffrn_reflns_limit_l_max 11
_diffrn_reflns_limit_l_min -11
_diffrn_reflns_number 12741
_diffrn_reflns_theta_full 67.50
_diffrn_reflns_theta_max 67.50
_diffrn_reflns_theta_min 5.02
_exptl_absorpt_coefficient_mu 11.914
_exptl_absorpt_correction_T_max 0.7164
_exptl_absorpt_correction_T_min 0.0752
_exptl_crystal_density_diffrn 1.822
_exptl_crystal_density_method 'not measured'
_exptl_crystal_F_000 464
_exptl_crystal_size_max 0.45
_exptl_crystal_size_mid 0.30
_exptl_crystal_size_min 0.03
_refine_diff_density_max 2.033
_refine_diff_density_min -0.597
_refine_diff_density_rms 0.133
_refine_ls_extinction_method none
_refine_ls_goodness_of_fit_ref 1.068
_refine_ls_hydrogen_treatment mixed
_refine_ls_matrix_type full
_refine_ls_number_parameters 217
_refine_ls_number_reflns 3044
_refine_ls_number_restraints 0
_refine_ls_restrained_S_all 1.068
_refine_ls_R_factor_all 0.0373
_refine_ls_R_factor_gt 0.0367
_refine_ls_shift/su_max 0.000
_refine_ls_shift/su_mean 0.000
_refine_ls_structure_factor_coef Fsqd
_refine_ls_weighting_details 'calc w=1/[\s^2^(Fo^2^)+(0.0694P)^2^+0.0926P] where P=(Fo^2^+2Fc^2^)/3'
_refine_ls_weighting_scheme calc
_refine_ls_wR_factor_gt 0.0960
_refine_ls_wR_factor_ref 0.0967
_reflns_number_gt 2963
_reflns_number_total 3044
_reflns_threshold_expression >2sigma(I)
_cod_data_source_file c4nj01300j2.cif
_cod_data_source_block sk-2
_cod_depositor_comments 'Adding full bibliography for 7054627--7054630.cif.'
_cod_original_cell_volume 845.08(4)
_cod_database_code 7054627

loop_
_symmetry_equiv_pos_as_xyz
'x, y, z'
'-x, -y, -z'

loop_
_atom_site_label
_atom_site_type_symbol
_atom_site_fract_x
_atom_site_fract_y
_atom_site_fract_z
_atom_site_U_iso_or_equiv
_atom_site_adp_type
_atom_site_occupancy
_atom_site_symmetry_multiplicity
_atom_site_calc_flag
_atom_site_refinement_flags
C1 C 0.2879(4) -0.0088(4) -0.0088(3) 0.0309(6) Uani 1 1 d .
C2 C 0.3098(4) -0.1413(3) -0.0582(3) 0.0324(7) Uani 1 1 d .
H2 H 0.3069 -0.2039 -0.0017 0.039 Uiso 1 1 calc R
C3 C 0.3359(4) -0.1807(4) -0.1913(4) 0.0345(7) Uani 1 1 d .
C4 C 0.3441(4) -0.0868(4) -0.2748(4) 0.0360(7) Uani 1 1 d .
C5 C 0.3270(4) 0.0483(4) -0.2258(4) 0.0369(7) Uani 1 1 d .
H5 H 0.3343 0.1115 -0.2820 0.044 Uiso 1 1 calc R
C6 C 0.2993(4) 0.0896(4) -0.0943(4) 0.0322(7) Uani 1 1 d .
C7 C 0.2392(4) 0.3095(4) -0.1048(4) 0.0393(8) Uani 1 1 d .
C8 C 0.1802(5) 0.4155(4) -0.0143(4) 0.0430(8) Uani 1 1 d .
H8A H 0.2255 0.5166 -0.0222 0.052 Uiso 1 1 calc R
H8B H 0.0712 0.3763 -0.0543 0.052 Uiso 1 1 calc R
C9 C 0.3585(4) 0.5654(4) 0.2224(5) 0.0489(9) Uani 1 1 d .
H9A H 0.4380 0.5559 0.1823 0.073 Uiso 1 1 calc R
H9B H 0.3839 0.5729 0.3219 0.073 Uiso 1 1 calc R
H9C H 0.3469 0.6558 0.2146 0.073 Uiso 1 1 calc R
C10 C 0.0889(4) 0.4422(4) 0.2037(4) 0.0425(8) Uani 1 1 d .
H10A H -0.0071 0.3664 0.1364 0.051 Uiso 1 1 calc R
H10B H 0.0901 0.5423 0.2119 0.051 Uiso 1 1 calc R
C11 C 0.0970(5) 0.4202(5) 0.3512(4) 0.0464(9) Uani 1 1 d .
H11A H 0.1982 0.4872 0.4144 0.056 Uiso 1 1 calc R
H11B H 0.0266 0.4542 0.3906 0.056 Uiso 1 1 calc R
C12 C 0.0625(4) 0.2585(5) 0.3559(4) 0.0466(9) Uani 1 1 d .
H12A H 0.0464 0.2548 0.4484 0.056 Uiso 1 1 calc R
H12B H -0.0313 0.1880 0.2822 0.056 Uiso 1 1 calc R
C13 C 0.3212(4) 0.2903(5) 0.4599(4) 0.0457(8) Uani 1 1 d .
H13A H 0.3980 0.2546 0.4442 0.069 Uiso 1 1 calc R
H13B H 0.2950 0.2737 0.5446 0.069 Uiso 1 1 calc R
H13C H 0.3590 0.3976 0.4723 0.069 Uiso 1 1 calc R
C14 C 0.1334(5) 0.0363(4) 0.3096(4) 0.0442(8) Uani 1 1 d .
H14A H 0.0234 -0.0123 0.2756 0.053 Uiso 1 1 calc R
H14B H 0.1635 0.0222 0.4010 0.053 Uiso 1 1 calc R
C15 C 0.1966(4) -0.0455(4) 0.2012(4) 0.0384(7) Uani 1 1 d .
N1 N 0.2511(4) 0.0380(3) 0.1193(3) 0.0348(6) Uani 1 1 d .
N2 N 0.2723(4) 0.2186(3) -0.0373(3) 0.0347(7) Uani 1 1 d .
N3 N 0.2144(3) 0.4294(3) 0.1428(3) 0.0337(6) Uani 1 1 d .
N4 N 0.1847(3) 0.2053(3) 0.3340(3) 0.0334(6) Uani 1 1 d .
O1 O 0.1856(4) -0.1741(3) 0.1931(3) 0.0539(7) Uani 1 1 d .
O2 O 0.2430(5) 0.3109(4) -0.2255(3) 0.0637(9) Uani 1 1 d .
Cl1 Cl 0.35155(12) -0.35311(10) -0.25094(10) 0.0488(2) Uani 1 1 d .
Cl2 Cl 0.36509(15) -0.13842(13) -0.44651(11) 0.0592(3) Uani 1 1 d .
Pd01 Pd 0.23235(2) 0.23076(2) 0.14807(2) 0.02851(13) Uani 1 1 d .

loop_
_atom_site_aniso_label
_atom_site_aniso_U_11
_atom_site_aniso_U_22
_atom_site_aniso_U_33
_atom_site_aniso_U_23
_atom_site_aniso_U_13
_atom_site_aniso_U_12
C1 0.0346(17) 0.0278(15) 0.0291(15) 0.0102(13) 0.0068(13) 0.0119(13)
C2 0.0372(17) 0.0262(15) 0.0341(17) 0.0125(13) 0.0072(13) 0.0130(13)
C3 0.0361(17) 0.0281(15) 0.0393(18) 0.0089(13) 0.0095(13) 0.0154(13)
C4 0.0374(17) 0.0367(17) 0.0358(17) 0.0108(14) 0.0170(14) 0.0150(14)
C5 0.0448(19) 0.0351(17) 0.0363(17) 0.0174(14) 0.0143(14) 0.0178(15)
C6 0.0374(17) 0.0291(15) 0.0329(16) 0.0106(13) 0.0107(13) 0.0162(13)
C7 0.057(2) 0.0302(16) 0.0339(17) 0.0140(14) 0.0126(15) 0.0196(16)
C8 0.062(2) 0.0356(17) 0.0369(18) 0.0159(15) 0.0099(16) 0.0252(17)
C9 0.047(2) 0.0323(17) 0.057(2) 0.0092(16) 0.0094(17) 0.0104(16)
C10 0.045(2) 0.0451(19) 0.044(2) 0.0140(16) 0.0132(16) 0.0257(16)
C11 0.056(2) 0.049(2) 0.048(2) 0.0139(17) 0.0237(18) 0.0330(18)
C12 0.045(2) 0.054(2) 0.048(2) 0.0187(18) 0.0219(17) 0.0236(18)
C13 0.051(2) 0.054(2) 0.0314(18) 0.0123(16) 0.0064(16) 0.0235(18)
C14 0.057(2) 0.0374(18) 0.0418(19) 0.0195(15) 0.0210(17) 0.0160(16)
C15 0.050(2) 0.0316(17) 0.0347(17) 0.0136(14) 0.0091(15) 0.0169(15)
N1 0.0494(17) 0.0283(13) 0.0325(14) 0.0149(12) 0.0111(12) 0.0194(12)
N2 0.0536(18) 0.0310(14) 0.0255(14) 0.0135(11) 0.0149(12) 0.0196(13)
N3 0.0401(15) 0.0290(13) 0.0308(14) 0.0086(11) 0.0070(12) 0.0150(12)
N4 0.0395(15) 0.0357(15) 0.0259(13) 0.0104(11) 0.0116(11) 0.0152(12)
O1 0.084(2) 0.0401(15) 0.0554(17) 0.0280(13) 0.0336(15) 0.0312(14)
O2 0.122(3) 0.0588(18) 0.0451(16) 0.0334(15) 0.0403(18) 0.058(2)
Cl1 0.0673(6) 0.0380(5) 0.0521(5) 0.0131(4) 0.0221(4) 0.0326(4)
Cl2 0.0975(8) 0.0587(6) 0.0471(5) 0.0233(4) 0.0438(5) 0.0466(6)
Pd01 0.03645(19) 0.02557(17) 0.02415(17) 0.00828(11) 0.00739(11) 0.01403(12)

loop_
_atom_type_symbol
_atom_type_description
_atom_type_scat_dispersion_real
_atom_type_scat_dispersion_imag
_atom_type_scat_source
C C 0.0181 0.0091 'International Tables Vol C Tables 4.2.6.8 and 6.1.1.4'
H H 0.0000 0.0000 'International Tables Vol C Tables 4.2.6.8 and 6.1.1.4'
N N 0.0311 0.0180 'International Tables Vol C Tables 4.2.6.8 and 6.1.1.4'
O O 0.0492 0.0322 'International Tables Vol C Tables 4.2.6.8 and 6.1.1.4'
Cl Cl 0.3639 0.7018 'International Tables Vol C Tables 4.2.6.8 and 6.1.1.4'
Pd Pd 0.1215 3.9337 'International Tables Vol C Tables 4.2.6.8 and 6.1.1.4'

loop_
_geom_angle_atom_site_label_1
_geom_angle_atom_site_label_2
_geom_angle_atom_site_label_3
_geom_angle
C2 C1 N1 125.6(3)
C2 C1 C6 119.1(3)
N1 C1 C6 115.3(3)
C3 C2 C1 120.3(3)
C3 C2 H2 119.9
C1 C2 H2 119.9
C4 C3 C2 120.4(3)
C4 C3 Cl1 121.6(3)
C2 C3 Cl1 117.9(3)
C3 C4 C5 120.3(3)
C3 C4 Cl2 121.5(3)
C5 C4 Cl2 118.1(3)
C6 C5 C4 120.6(3)
C6 C5 H5 119.7
C4 C5 H5 119.7
C5 C6 N2 125.7(3)
C5 C6 C1 119.2(3)
N2 C6 C1 115.0(3)
O2 C7 N2 128.1(3)
O2 C7 C8 119.6(3)
N2 C7 C8 112.2(3)
N3 C8 C7 113.9(3)
N3 C8 H8A 108.8
C7 C8 H8A 108.8
N3 C8 H8B 108.8
C7 C8 H8B 108.8
H8A C8 H8B 107.7
N3 C9 H9A 109.5
N3 C9 H9B 109.5
H9A C9 H9B 109.5
N3 C9 H9C 109.5
H9A C9 H9C 109.5
H9B C9 H9C 109.5
N3 C10 C11 114.8(3)
N3 C10 H10A 108.6
C11 C10 H10A 108.6
N3 C10 H10B 108.6
C11 C10 H10B 108.6
H10A C10 H10B 107.5
C12 C11 C10 117.1(3)
C12 C11 H11A 108.0
C10 C11 H11A 108.0
C12 C11 H11B 108.0
C10 C11 H11B 108.0
H11A C11 H11B 107.3
N4 C12 C11 114.2(3)
N4 C12 H12A 108.7
C11 C12 H12A 108.7
N4 C12 H12B 108.7
C11 C12 H12B 108.7
H12A C12 H12B 107.6
N4 C13 H13A 109.5
N4 C13 H13B 109.5
H13A C13 H13B 109.5
N4 C13 H13C 109.5
H13A C13 H13C 109.5
H13B C13 H13C 109.5
N4 C14 C15 114.8(3)
N4 C14 H14A 108.6
C15 C14 H14A 108.6
N4 C14 H14B 108.6
C15 C14 H14B 108.6
H14A C14 H14B 107.5
O1 C15 N1 128.3(4)
O1 C15 C14 120.0(3)
N1 C15 C14 111.6(3)
C15 N1 C1 128.4(3)
C15 N1 Pd01 117.5(2)
C1 N1 Pd01 112.2(2)
C7 N2 C6 128.4(3)
C7 N2 Pd01 117.5(2)
C6 N2 Pd01 112.4(2)
C9 N3 C10 110.3(3)
C9 N3 C8 108.7(3)
C10 N3 C8 111.6(3)
C9 N3 Pd01 111.8(2)
C10 N3 Pd01 109.5(2)
C8 N3 Pd01 104.9(2)
C13 N4 C12 110.6(3)
C13 N4 C14 108.8(3)
C12 N4 C14 112.3(3)
C13 N4 Pd01 111.9(2)
C12 N4 Pd01 108.9(2)
C14 N4 Pd01 104.3(2)
N1 Pd01 N2 85.10(12)
N1 Pd01 N4 85.39(12)
N2 Pd01 N4 170.22(11)
N1 Pd01 N3 170.12(11)
N2 Pd01 N3 85.11(12)
N4 Pd01 N3 104.34(11)

loop_
_geom_bond_atom_site_label_1
_geom_bond_atom_site_label_2
_geom_bond_distance
C1 C2 1.390(4)
C1 N1 1.405(4)
C1 C6 1.431(4)
C2 C3 1.387(5)
C2 H2 0.9300
C3 C4 1.381(5)
C3 Cl1 1.737(3)
C4 C5 1.388(5)
C4 Cl2 1.737(3)
C5 C6 1.381(5)
C5 H5 0.9300
C6 N2 1.402(4)
C7 O2 1.215(5)
C7 N2 1.340(4)
C7 C8 1.551(5)
C8 N3 1.508(4)
C8 H8A 0.9700
C8 H8B 0.9700
C9 N3 1.481(5)
C9 H9A 0.9600
C9 H9B 0.9600
C9 H9C 0.9600
C10 N3 1.496(5)
C10 C11 1.534(5)
C10 H10A 0.9700
C10 H10B 0.9700
C11 C12 1.528(5)
C11 H11A 0.9700
C11 H11B 0.9700
C12 N4 1.500(5)
C12 H12A 0.9700
C12 H12B 0.9700
C13 N4 1.482(5)
C13 H13A 0.9600
C13 H13B 0.9600
C13 H13C 0.9600
C14 N4 1.508(4)
C14 C15 1.542(5)
C14 H14A 0.9700
C14 H14B 0.9700
C15 O1 1.220(4)
C15 N1 1.343(5)
N1 Pd01 1.938(3)
N2 Pd01 1.942(3)
N3 Pd01 2.047(3)
N4 Pd01 2.043(3)

loop_
_geom_torsion_atom_site_label_1
_geom_torsion_atom_site_label_2
_geom_torsion_atom_site_label_3
_geom_torsion_atom_site_label_4
_geom_torsion
N1 C1 C2 C3 175.7(3)
C6 C1 C2 C3 -2.7(5)
C1 C2 C3 C4 1.6(5)
C1 C2 C3 Cl1 -176.4(2)
C2 C3 C4 C5 0.3(5)
Cl1 C3 C4 C5 178.2(3)
C2 C3 C4 Cl2 -176.0(3)
Cl1 C3 C4 Cl2 1.9(4)
C3 C4 C5 C6 -1.0(5)
Cl2 C4 C5 C6 175.4(3)
C4 C5 C6 N2 -176.5(3)
C4 C5 C6 C1 -0.2(5)
C2 C1 C6 C5 2.0(5)
N1 C1 C6 C5 -176.6(3)
C2 C1 C6 N2 178.7(3)
N1 C1 C6 N2 0.1(4)
O2 C7 C8 N3 -166.7(4)
N2 C7 C8 N3 16.9(5)
N3 C10 C11 C12 -71.2(4)
C10 C11 C12 N4 72.6(5)
N4 C14 C15 O1 166.5(3)
N4 C14 C15 N1 -17.3(5)
O1 C15 N1 C1 10.5(7)
C14 C15 N1 C1 -165.3(3)
O1 C15 N1 Pd01 173.6(3)
C14 C15 N1 Pd01 -2.3(4)
C2 C1 N1 C15 -16.6(6)
C6 C1 N1 C15 161.8(3)
C2 C1 N1 Pd01 179.6(3)
C6 C1 N1 Pd01 -2.0(4)
O2 C7 N2 C6 -9.6(7)
C8 C7 N2 C6 166.4(3)
O2 C7 N2 Pd01 -173.2(4)
C8 C7 N2 Pd01 2.7(4)
C5 C6 N2 C7 13.9(6)
C1 C6 N2 C7 -162.5(4)
C5 C6 N2 Pd01 178.2(3)
C1 C6 N2 Pd01 1.8(4)
C11 C10 N3 C9 -72.3(4)
C11 C10 N3 C8 166.8(3)
C11 C10 N3 Pd01 51.1(4)
C7 C8 N3 C9 93.6(4)
C7 C8 N3 C10 -144.5(3)
C7 C8 N3 Pd01 -26.1(4)
C11 C12 N4 C13 69.9(4)
C11 C12 N4 C14 -168.4(3)
C11 C12 N4 Pd01 -53.5(4)
C15 C14 N4 C13 -93.4(4)
C15 C14 N4 C12 143.8(3)
C15 C14 N4 Pd01 26.1(4)
C15 N1 Pd01 N2 -163.4(3)
C1 N1 Pd01 N2 2.4(2)
C15 N1 Pd01 N4 14.3(3)
C1 N1 Pd01 N4 -179.9(2)
C15 N1 Pd01 N3 -155.6(5)
C1 N1 Pd01 N3 10.2(8)
C7 N2 Pd01 N1 163.9(3)
C6 N2 Pd01 N1 -2.3(2)
C7 N2 Pd01 N4 150.5(6)
C6 N2 Pd01 N4 -15.7(8)
C7 N2 Pd01 N3 -14.8(3)
C6 N2 Pd01 N3 179.0(3)
C13 N4 Pd01 N1 96.2(2)
C12 N4 Pd01 N1 -141.3(2)
C14 N4 Pd01 N1 -21.2(2)
C13 N4 Pd01 N2 109.6(7)
C12 N4 Pd01 N2 -127.9(6)
C14 N4 Pd01 N2 -7.9(7)
C13 N4 Pd01 N3 -85.6(2)
C12 N4 Pd01 N3 37.0(3)
C14 N4 Pd01 N3 157.0(2)
C9 N3 Pd01 N1 -103.8(6)
C10 N3 Pd01 N1 133.7(6)
C8 N3 Pd01 N1 13.8(7)
C9 N3 Pd01 N2 -95.9(3)
C10 N3 Pd01 N2 141.5(2)
C8 N3 Pd01 N2 21.7(2)
C9 N3 Pd01 N4 86.6(3)
C10 N3 Pd01 N4 -35.9(2)
C8 N3 Pd01 N4 -155.8(2)
